data_1529157
loop_
_publ_author_name
'Pilet, G.'
'Perrin, A.'

_publ_section_title
;
 New compounds in the cesium sulfobromide rhenium octahedral cluster
 chemistry: syntheses and crystal structures of Cs4 Re6 S8 Br6 and Cs2 Re6
 S8 Br4
;
_journal_name_full 'Solid State Sciences'
_journal_page_first 109
_journal_page_last 116
_journal_volume 6
_journal_year 2004
_chemical_formula_sum 'Br6 Cs3.91 Re6 S8'
_chemical_name_systematic 'Cs3.91 (S8 (Re Br)6)'
_space_group_IT_number 188
_symmetry_space_group_name_Hall 'P -6c 2'
_symmetry_space_group_name_H-M 'P -6 c 2'
_cell_angle_alpha 90
_cell_angle_beta 90
_cell_angle_gamma 120
_cell_formula_units_Z 2
_cell_length_a 9.7825
_cell_length_b 9.7825
_cell_length_c 18.7843
_cell_volume 1556.773
_citation_journal_id_ASTM SSSCFJ
_cod_data_source_file Pilet_SSSCFJ_2004_35.cif
_cod_data_source_block Br6Cs3.91Re6S8
_cod_database_code 1529157

loop_
_symmetry_equiv_pos_as_xyz
x,y,z
-x+y,-x,-z+1/2
-y,x-y,z
x,y,-z+1/2
-x+y,-x,z
-y,x-y,-z+1/2
-y,-x,-z
-x+y,y,z+1/2
x,x-y,-z
-y,-x,z+1/2
-x+y,y,-z
x,x-y,z+1/2

loop_
_atom_site_label
_atom_site_type_symbol
_atom_site_fract_x
_atom_site_fract_y
_atom_site_fract_z
_atom_site_occupancy
_atom_site_U_iso_or_equiv
S2 S-2 0.6667 0.3333 0.1564 1 0.0
Cs3 Cs+1 0.3333 0.6667 0 1 0.0
Re1 Re+3 0.6666 0.1806 0.05631 1 0.0
Cs2 Cs+1 0 0 0 0.854 0.0
Cs4 Cs+1 0.3333 0.6667 0.25 0.276 0.0
S1 S-2 0.949 0.33 0.053 1 0.0
Br1 Br-1 0.665 -0.0347 0.1349 1 0.0
Cs1 Cs+1 0.332 0.009 0.25 0.594 0.0
